data_7120051
loop_
_publ_author_name
'Larpen, Patrick'
'BASSANETTI, Irene'
'Corso, Romain'
'Jouaiti, Abdelaziz'
'Kyritsakas, Nathalie'
'Asnaghi, Donata'
'Comotti, Angiolina'
'Sozzani, Piero'
'Hosseini, Mir Wais'

_publ_section_title
;
 Molecular tectonics: gas adsorption and chiral uptake of (L)- and (D)-
 tryptophan by homochiral porous coordination polymers
;
_journal_name_full 'Chem. Commun.'
_journal_paper_doi 10.1039/C7CC01554B
_journal_year 2017
_chemical_absolute_configuration rm
_chemical_formula_moiety 'C32 H34 O12 Zn2'
_chemical_formula_sum 'C32 H34 O12 Zn2'
_chemical_formula_weight 741.33
_space_group_crystal_system trigonal
_space_group_IT_number 146
_space_group_name_Hall 'R 3'
_space_group_name_H-M_alt 'R 3 :H'
_symmetry_space_group_name_Hall 'R 3'
_symmetry_space_group_name_H-M 'R 3 :H'
_atom_sites_solution_hydrogens geom
_audit_creation_method SHELXL-2014/6
_audit_update_record
;
2016-12-05 deposited with the CCDC.
2017-04-28 downloaded from the CCDC.
;
_cell_angle_alpha 90
_cell_angle_beta 90
_cell_angle_gamma 120
_cell_formula_units_Z 9
_cell_length_a 18.8323(7)
_cell_length_b 18.8323(7)
_cell_length_c 38.4958(15)
_cell_measurement_reflns_used 14000
_cell_measurement_temperature 173(2)
_cell_measurement_theta_max 25.
_cell_measurement_theta_min 2.5
_cell_volume 11823.6(8)
_computing_cell_refinement 'Bruker SAINT'
_computing_data_collection 'Bruker APEX2'
_computing_data_reduction 'Bruker SAINT'
_computing_molecular_graphics 'Bruker SHELXTL'
_computing_publication_material 'Bruker SHELXTL'
_computing_structure_refinement 'SHELXL-2014 (Sheldrick 2014)'
_computing_structure_solution 'SHELXS-97 (Sheldrick 2008)'
_diffrn_ambient_temperature 173(2)
_diffrn_measured_fraction_theta_full 1.000
_diffrn_measured_fraction_theta_max 0.996
_diffrn_measurement_device_type 'Bruker APEX-II CCD'
_diffrn_measurement_method '\f and \w scans'
_diffrn_radiation_type MoK\a
_diffrn_radiation_wavelength 0.71073
_diffrn_reflns_av_sigmaI/netI 0.1296
_diffrn_reflns_av_unetI/netI 0.1288
_diffrn_reflns_Laue_measured_fraction_full 1.000
_diffrn_reflns_Laue_measured_fraction_max 0.996
_diffrn_reflns_limit_h_max 12
_diffrn_reflns_limit_h_min -26
_diffrn_reflns_limit_k_max 26
_diffrn_reflns_limit_k_min 0
_diffrn_reflns_limit_l_max 54
_diffrn_reflns_limit_l_min -54
_diffrn_reflns_number 14980
_diffrn_reflns_point_group_measured_fraction_full 0.996
_diffrn_reflns_point_group_measured_fraction_max 0.965
_diffrn_reflns_theta_full 25.242
_diffrn_reflns_theta_max 30.103
_diffrn_reflns_theta_min 1.356
_exptl_absorpt_coefficient_mu 0.951
_exptl_absorpt_correction_T_max 0.965
_exptl_absorpt_correction_T_min 0.951
_exptl_absorpt_correction_type multi-scan
_exptl_absorpt_process_details sadabs
_exptl_crystal_colour colorless
_exptl_crystal_density_diffrn 0.937
_exptl_crystal_density_meas ?
_exptl_crystal_description prism
_exptl_crystal_F_000 3438
_exptl_crystal_size_max 0.050
_exptl_crystal_size_mid 0.040
_exptl_crystal_size_min 0.040
_platon_squeeze_details
;
;
_refine_diff_density_max 1.223
_refine_diff_density_min -0.987
_refine_diff_density_rms 0.122
_refine_ls_abs_structure_details
;
 Flack x determined using 2369 quotients [(I+)-(I-)]/[(I+)+(I-)]
 (Parsons, Flack and Wagner, Acta Cryst. B69 (2013) 249-259).
;
_refine_ls_abs_structure_Flack 0.004(15)
_refine_ls_extinction_method none
_refine_ls_goodness_of_fit_ref 1.007
_refine_ls_hydrogen_treatment constr
_refine_ls_matrix_type full
_refine_ls_number_parameters 272
_refine_ls_number_reflns 14980
_refine_ls_number_restraints 22
_refine_ls_restrained_S_all 1.019
_refine_ls_R_factor_all 0.1421
_refine_ls_R_factor_gt 0.0839
_refine_ls_shift/su_max 0.004
_refine_ls_shift/su_mean 0.000
_refine_ls_structure_factor_coef Fsqd
_refine_ls_weighting_details 'w=1/[\s^2^(Fo^2^)+(0.1086P)^2^+0.4040P] where P=(Fo^2^+2Fc^2^)/3'
_refine_ls_weighting_scheme calc
_refine_ls_wR_factor_gt 0.2153
_refine_ls_wR_factor_ref 0.2331
_reflns_Friedel_coverage 0.938
_reflns_Friedel_fraction_full 0.992
_reflns_Friedel_fraction_max 0.934
_reflns_number_gt 6377
_reflns_number_total 14980
_reflns_threshold_expression 'I > 2\s(I)'
_cod_data_source_file c7cc01554b2.cif
_cod_data_source_block e2839n
_cod_depositor_comments
;
The following automatic conversions were performed:

'_exptl_crystal_density_meas' value 'none' was changed to '?' - the
value is perceived as not measured.

Automatic conversion script
Id: cif_fix_values 4973 2017-02-22 13:04:09Z antanas 
;
_cod_original_cell_volume 11823.6(10)
_cod_database_code 7120051
_shelx_space_group_comment
;
The symmetry employed for this shelxl refinement is uniquely defined
by the following loop, which should always be used as a source of
symmetry information in preference to the above space-group names.
They are only intended as comments.
;
_shelx_estimated_absorpt_t_min 0.954
_shelx_estimated_absorpt_t_max 0.963
_shelxl_version_number 2014/6

loop_
_space_group_symop_operation_xyz
'x, y, z'
'-y, x-y, z'
'-x+y, -x, z'
'x+2/3, y+1/3, z+1/3'
'-y+2/3, x-y+1/3, z+1/3'
'-x+y+2/3, -x+1/3, z+1/3'
'x+1/3, y+2/3, z+2/3'
'-y+1/3, x-y+2/3, z+2/3'
'-x+y+1/3, -x+2/3, z+2/3'

loop_
_atom_site_label
_atom_site_type_symbol
_atom_site_fract_x
_atom_site_fract_y
_atom_site_fract_z
_atom_site_U_iso_or_equiv
_atom_site_adp_type
_atom_site_occupancy
_atom_site_site_symmetry_order
_atom_site_calc_flag
_atom_site_refinement_flags_posn
_atom_site_refinement_flags_adp
_atom_site_disorder_assembly
_atom_site_disorder_group
Zn1 Zn 0.80750(10) 0.61532(9) -0.00060(2) 0.0486(5) Uani 1 1 d . . A 1
Zn3 Zn 0.85916(10) 0.71830(8) -0.06469(2) 0.0472(4) Uani 1 1 d . . A 1
O1 O 0.9663(7) 0.7759(6) -0.0351(3) 0.080(3) Uani 1 1 d . . A 1
O2 O 0.9257(7) 0.6952(7) 0.0107(3) 0.099(4) Uani 1 1 d . . A 1
C1 C 0.9737(8) 0.7593(9) -0.0045(4) 0.063(4) Uani 1 1 d . . A 1
C2 C 1.0504(5) 0.8209(5) 0.01265(18) 0.060(4) Uani 1 1 d G . A 1
C3 C 1.1053(6) 0.8936(6) -0.00387(16) 0.102(6) Uani 1 1 d G . A 1
H3 H 1.0940 0.9046 -0.0267 0.122 Uiso 1 1 calc R U A 1
C4 C 1.1767(5) 0.9502(5) 0.0130(2) 0.065(4) Uani 1 1 d G . A 1
C5 C 1.1932(4) 0.9342(5) 0.0463(2) 0.089(6) Uani 1 1 d G . A 1
H5 H 1.2420 0.9729 0.0579 0.107 Uiso 1 1 calc R U A 1
C6 C 1.1383(5) 0.8615(5) 0.06286(17) 0.058(3) Uani 1 1 d G . A 1
C7 C 1.0669(5) 0.8048(5) 0.04602(19) 0.083(3) Uani 1 1 d G . A 1
H7 H 1.0294 0.7551 0.0573 0.205 Uiso 1 1 calc R U A 1
C8 C 0.7897(10) 0.7566(12) -0.0026(4) 0.078(6) Uani 1 1 d . . A 1
O3 O 0.8180(6) 0.7785(6) -0.0374(2) 0.083(3) Uani 1 1 d . . A 1
O4 O 0.7705(9) 0.6891(9) 0.0123(4) 0.123(5) Uani 1 1 d . . A 1
C9 C 1.1672(6) 0.8429(6) 0.0967(2) 0.058(3) Uani 1 1 d G . A 1
C10 C 1.1864(6) 0.9028(5) 0.1219(3) 0.058(3) Uani 1 1 d G . A 1
C11 C 1.1958(6) 0.8869(6) 0.1563(2) 0.058(3) Uani 1 1 d G . A 1
H11 H 1.2090 0.9278 0.1735 0.071 Uiso 1 1 calc R U A 1
C12 C 1.1860(6) 0.8111(6) 0.1656(2) 0.058(3) Uani 1 1 d G . A 1
C13 C 1.1667(6) 0.7513(5) 0.1404(3) 0.058(3) Uani 1 1 d G . A 1
C14 C 1.1573(6) 0.7671(6) 0.1060(2) 0.058(3) Uani 1 1 d G . A 1
H14 H 1.1442 0.7262 0.0888 0.071 Uiso 1 1 calc R U A 1
O9 O 1.1501(7) 0.6708(6) 0.1507(3) 0.058(3) Uani 1 1 d G . A 1
C15 C 1.1796(9) 0.6153(8) 0.1648(4) 0.116 Uiso 1 1 d D U A 1
H15A H 1.2038 0.5984 0.1460 0.140 Uiso 1 1 calc R U A 1
H15B H 1.2219 0.6441 0.1829 0.140 Uiso 1 1 calc R U A 1
C16 C 1.1078(10) 0.5432(8) 0.1797(4) 0.116 Uiso 1 1 d D U . .
H16 H 1.0665 0.5580 0.1878 0.140 Uiso 1 1 calc R U A 1
C17 C 1.0690(9) 0.4727(9) 0.1527(4) 0.116 Uiso 1 1 d D U . .
C18 C 1.1349(10) 0.5079(9) 0.2105(3) 0.116 Uiso 1 1 d D U . .
C19 C 1.1449(10) 0.4525(10) 0.1495(4) 0.116 Uiso 1 1 d D U . .
O10 O 1.2254(6) 0.9931(6) 0.1160(3) 0.058(3) Uani 1 1 d G . A 1
C20 C 1.2340(11) 1.0465(9) 0.1455(4) 0.116 Uiso 1 1 d D U . .
H20A H 1.2874 1.0663 0.1573 0.140 Uiso 1 1 calc R U . .
H20B H 1.1895 1.0167 0.1626 0.140 Uiso 1 1 calc R U . .
C21 C 1.2286(10) 1.1172(8) 0.1299(4) 0.116 Uiso 1 1 d D U . .
H21 H 1.1762 1.0940 0.1166 0.140 Uiso 1 1 calc R U . .
C23 C 1.2337(10) 1.1851(10) 0.1535(4) 0.116 Uiso 1 1 d D U . .
C22 C 1.2986(10) 1.1553(9) 0.1042(4) 0.116 Uiso 1 1 d D U . .
C24 C 1.3219(9) 1.2700(8) 0.1383(4) 0.116 Uiso 1 1 d D U . .
O5 O 0.8908(5) 0.6327(4) -0.07572(18) 0.053(2) Uani 1 1 d . . . .
O6 O 0.8554(7) 0.5550(6) -0.0303(2) 0.076(3) Uani 1 1 d . . . .
C25 C 0.8824(9) 0.5701(7) -0.0574(3) 0.065(4) Uani 1 1 d . . . .
O7 O 0.7023(6) 0.5532(6) -0.0284(2) 0.070(3) Uani 1 1 d . . . .
O8 O 0.7436(6) 0.6318(6) -0.0766(2) 0.074(3) Uani 1 1 d . . . .
C26 C 0.6915(9) 0.5676(8) -0.0587(4) 0.061(4) Uani 1 1 d . . . .
C27 C 0.5303(6) 0.4720(5) -0.12726(16) 0.177(13) Uani 1 1 d G . . .
C28 C 0.6015(5) 0.5280(4) -0.11012(19) 0.059(4) Uani 1 1 d G . . .
H28 H 0.6416 0.5756 -0.1219 0.071 Uiso 1 1 calc R U . .
C29 C 0.6140(4) 0.5143(4) -0.0758(2) 0.097(6) Uani 1 1 d G . . .
C30 C 0.5553(5) 0.4447(5) -0.05853(15) 0.041(2) Uani 1 1 d G . . .
H30 H 0.5638 0.4354 -0.0350 0.049 Uiso 1 1 calc R U . .
C31 C 0.4840(5) 0.3888(4) -0.0757(2) 0.061(4) Uani 1 1 d G . . .
C32 C 0.4715(5) 0.4024(5) -0.1100(2) 0.089(6) Uani 1 1 d G . . .
H32 H 0.4228 0.3642 -0.1217 0.107 Uiso 1 1 calc R U . .
O12 O 0.9004(9) 0.8048(11) -0.1023(4) 0.172(8) Uani 1 1 d . . . .
O13 O 0.7778(7) 0.5554(6) 0.0436(3) 0.095(3) Uani 1 1 d . . . .

loop_
_atom_site_aniso_label
_atom_site_aniso_U_11
_atom_site_aniso_U_22
_atom_site_aniso_U_33
_atom_site_aniso_U_23
_atom_site_aniso_U_13
_atom_site_aniso_U_12
Zn1 0.0786(12) 0.0399(9) 0.0186(7) 0.0139(6) 0.0070(7) 0.0231(9)
Zn3 0.0688(11) 0.0348(9) 0.0219(8) 0.0023(6) 0.0002(7) 0.0138(8)
O1 0.089(8) 0.058(7) 0.063(7) -0.008(5) 0.002(5) 0.013(6)
O2 0.120(10) 0.059(7) 0.084(8) 0.012(6) -0.001(7) 0.019(7)
C1 0.051(9) 0.056(10) 0.049(8) -0.028(7) -0.011(7) 0.003(8)
C2 0.065(9) 0.062(8) 0.024(4) -0.002(5) -0.015(5) 0.009(7)
C3 0.160(18) 0.144(17) 0.041(7) -0.008(9) -0.021(9) 0.107(15)
C4 0.046(8) 0.062(9) 0.080(10) 0.011(7) 0.009(7) 0.021(8)
C5 0.093(12) 0.145(16) 0.042(7) -0.006(9) -0.034(7) 0.069(12)
C6 0.045(7) 0.048(8) 0.044(7) 0.002(5) -0.015(5) -0.003(6)
C7 0.103(12) 0.125(14) 0.058(9) -0.050(9) -0.016(7) 0.095(12)
C8 0.103(12) 0.125(14) 0.058(9) -0.050(9) -0.016(7) 0.095(12)
C9 0.045(7) 0.048(8) 0.044(7) 0.002(5) -0.015(5) -0.003(6)
C10 0.045(7) 0.048(8) 0.044(7) 0.002(5) -0.015(5) -0.003(6)
C11 0.045(7) 0.048(8) 0.044(7) 0.002(5) -0.015(5) -0.003(6)
C12 0.045(7) 0.048(8) 0.044(7) 0.002(5) -0.015(5) -0.003(6)
C13 0.045(7) 0.048(8) 0.044(7) 0.002(5) -0.015(5) -0.003(6)
C14 0.045(7) 0.048(8) 0.044(7) 0.002(5) -0.015(5) -0.003(6)
O9 0.045(7) 0.048(8) 0.044(7) 0.002(5) -0.015(5) -0.003(6)
O10 0.045(7) 0.048(8) 0.044(7) 0.002(5) -0.015(5) -0.003(6)
O3 0.077(7) 0.078(7) 0.080(7) -0.001(6) 0.055(5) 0.028(6)
O4 0.143(11) 0.109(10) 0.130(11) 0.041(8) 0.057(9) 0.073(9)
O5 0.098(7) 0.029(4) 0.037(4) -0.001(3) 0.005(4) 0.035(4)
O6 0.136(9) 0.070(7) 0.039(5) -0.006(4) -0.006(5) 0.064(7)
C25 0.109(11) 0.028(6) 0.036(6) -0.002(5) 0.003(6) 0.017(7)
O7 0.074(7) 0.062(6) 0.061(6) -0.001(5) -0.044(5) 0.026(5)
O8 0.071(6) 0.065(7) 0.055(6) -0.019(5) -0.031(5) 0.011(5)
C26 0.073(11) 0.022(7) 0.063(9) 0.022(6) -0.008(7) 0.005(7)
C27 0.28(3) 0.108(16) 0.061(13) 0.057(11) 0.004(13) 0.038(17)
C28 0.104(11) 0.038(6) 0.032(6) 0.005(4) -0.012(6) 0.032(7)
C29 0.075(12) 0.052(9) 0.178(17) 0.026(10) -0.029(11) 0.042(9)
C30 0.038(6) 0.042(6) 0.037(5) 0.006(4) 0.000(4) 0.016(5)
C31 0.063(9) 0.058(9) 0.039(6) 0.018(6) -0.007(6) 0.013(7)
C32 0.087(12) 0.037(7) 0.089(12) 0.023(7) 0.003(9) -0.011(7)
O12 0.143(12) 0.233(17) 0.189(16) 0.131(13) 0.065(11) 0.131(12)
O13 0.122(9) 0.085(6) 0.068(6) 0.050(5) 0.027(5) 0.045(6)

loop_
_atom_type_symbol
_atom_type_description
_atom_type_scat_dispersion_real
_atom_type_scat_dispersion_imag
_atom_type_scat_source
C C 0.0033 0.0016 'International Tables Vol C Tables 4.2.6.8 and 6.1.1.4'
H H 0.0000 0.0000 'International Tables Vol C Tables 4.2.6.8 and 6.1.1.4'
O O 0.0106 0.0060 'International Tables Vol C Tables 4.2.6.8 and 6.1.1.4'
Zn Zn 0.2839 1.4301 'International Tables Vol C Tables 4.2.6.8 and 6.1.1.4'

loop_
_geom_angle_atom_site_label_1
_geom_angle_atom_site_label_2
_geom_angle_atom_site_label_3
_geom_angle
_geom_angle_site_symmetry_1
_geom_angle_site_symmetry_3
O4 Zn1 O13 95.1(5) . .
O4 Zn1 O2 94.0(6) . .
O13 Zn1 O2 97.6(5) . .
O4 Zn1 O7 87.2(6) . .
O13 Zn1 O7 102.1(4) . .
O2 Zn1 O7 160.1(4) . .
O4 Zn1 O6 161.1(5) . .
O13 Zn1 O6 103.7(4) . .
O2 Zn1 O6 84.8(5) . .
O7 Zn1 O6 87.8(4) . .
O4 Zn1 Zn3 82.0(4) . .
O13 Zn1 Zn3 175.6(3) . .
O2 Zn1 Zn3 79.3(3) . .
O7 Zn1 Zn3 81.2(3) . .
O6 Zn1 Zn3 79.3(2) . .
O3 Zn3 O8 90.6(4) . .
O3 Zn3 O12 91.3(6) . .
O8 Zn3 O12 108.3(6) . .
O3 Zn3 O5 158.3(4) . .
O8 Zn3 O5 86.4(4) . .
O12 Zn3 O5 110.1(5) . .
O3 Zn3 O1 88.0(5) . .
O8 Zn3 O1 156.5(4) . .
O12 Zn3 O1 95.2(6) . .
O5 Zn3 O1 86.3(4) . .
O3 Zn3 Zn1 80.7(3) . .
O8 Zn3 Zn1 78.0(3) . .
O12 Zn3 Zn1 169.9(6) . .
O5 Zn3 Zn1 77.6(2) . .
O1 Zn3 Zn1 78.6(3) . .
C1 O1 Zn3 125.9(9) . .
C1 O2 Zn1 128.4(11) . .
O2 C1 O1 125.2(13) . .
O2 C1 C2 120.3(13) . .
O1 C1 C2 114.4(13) . .
C3 C2 C7 120.0 . .
C3 C2 C1 121.4(9) . .
C7 C2 C1 118.6(9) . .
C4 C3 C2 120.0 . .
C4 C3 H3 120.0 . .
C2 C3 H3 120.0 . .
C3 C4 C5 120.0 . .
C3 C4 C8 125.3(9) . 2_765
C5 C4 C8 114.7(9) . 2_765
C6 C5 C4 120.0 . .
C6 C5 H5 120.0 . .
C4 C5 H5 120.0 . .
C7 C6 C5 120.0 . .
C7 C6 C9 122.9(6) . .
C5 C6 C9 116.4(6) . .
C6 C7 C2 120.0 . .
C6 C7 H7 120.0 . .
C2 C7 H7 120.0 . .
O4 C8 O3 126.3(12) . .
O4 C8 C4 124.2(15) . 3_675
O3 C8 C4 109.0(16) . 3_675
C8 O3 Zn3 122.3(9) . .
C8 O4 Zn1 125.9(10) . .
C10 C9 C14 120.0 . .
C10 C9 C6 112.9(7) . .
C14 C9 C6 125.3(7) . .
C11 C10 C9 120.0 . .
C11 C10 O10 110.2(8) . .
C9 C10 O10 126.8(8) . .
C10 C11 C12 120.0 . .
C10 C11 H11 120.0 . .
C12 C11 H11 120.0 . .
C13 C12 C11 120.0 . .
C13 C12 C27 128.4(7) . 4
C11 C12 C27 111.6(7) . 4
C12 C13 C14 120.0 . .
C12 C13 O9 119.6(8) . .
C14 C13 O9 120.2(8) . .
C13 C14 C9 120.0 . .
C13 C14 H14 120.0 . .
C9 C14 H14 120.0 . .
C13 O9 C15 149.9(11) . .
C16 C15 O9 107.0(11) . .
C16 C15 H15A 110.3 . .
O9 C15 H15A 110.3 . .
C16 C15 H15B 110.3 . .
O9 C15 H15B 110.3 . .
H15A C15 H15B 108.6 . .
C15 C16 C17 110.4(12) . .
C15 C16 C18 110.1(13) . .
C17 C16 C18 105.1(10) . .
C15 C16 H16 110.4 . .
C17 C16 H16 110.4 . .
C18 C16 H16 110.4 . .
C16 C17 C19 98.8(11) . .
C16 C18 C28 139.8(16) . 5_655
C20 O10 C10 119.1(11) . .
O10 C20 C21 105.3(12) . .
O10 C20 H20A 110.7 . .
C21 C20 H20A 110.7 . .
O10 C20 H20B 110.7 . .
C21 C20 H20B 110.7 . .
H20A C20 H20B 108.8 . .
C22 C21 C20 104.5(14) . .
C22 C21 C23 108.5(11) . .
C20 C21 C23 119.8(14) . .
C22 C21 H21 107.8 . .
C20 C21 H21 107.8 . .
C23 C21 H21 107.8 . .
C21 C23 C24 101.6(10) . .
C25 O5 Zn3 130.7(8) . .
C25 O6 Zn1 128.6(10) . .
O6 C25 O5 123.8(14) . .
O6 C25 C31 121.2(17) . 3_665
O5 C25 C31 114.9(16) . 3_665
C26 O7 Zn1 126.2(10) . .
C26 O8 Zn3 129.6(9) . .
O7 C26 O8 124.6(13) . .
O7 C26 C29 119.6(11) . .
O8 C26 C29 115.6(10) . .
C28 C27 C32 120.0 . .
C28 C27 C12 122(2) . 7_444
C32 C27 C12 118(2) . 7_444
C29 C28 C27 120.0 . .
C29 C28 C18 89.1(6) . 9_664
C27 C28 C18 118.2(7) . 9_664
C29 C28 H28 120.0 . .
C27 C28 H28 120.0 . .
C18 C28 H28 62.9 9_664 .
C28 C29 C30 120.0 . .
C28 C29 C26 120.5(7) . .
C30 C29 C26 119.2(7) . .
C29 C30 C31 120.0 . .
C29 C30 H30 120.0 . .
C31 C30 H30 120.0 . .
C32 C31 C30 120.0 . .
C32 C31 C25 122.7(7) . 2_655
C30 C31 C25 116.9(7) . 2_655
C31 C32 C27 120.0 . .
C31 C32 H32 120.0 . .
C27 C32 H32 120.0 . .

loop_
_geom_bond_atom_site_label_1
_geom_bond_atom_site_label_2
_geom_bond_distance
_geom_bond_site_symmetry_2
Zn1 O4 1.906(13) .
Zn1 O13 1.963(9) .
Zn1 O2 2.015(12) .
Zn1 O7 2.030(8) .
Zn1 O6 2.106(10) .
Zn1 Zn3 2.9848(9) .
Zn3 O3 1.967(9) .
Zn3 O8 2.013(8) .
Zn3 O12 2.021(13) .
Zn3 O5 2.023(8) .
Zn3 O1 2.087(10) .
O1 C1 1.245(16) .
O2 C1 1.235(17) .
C1 C2 1.481(13) .
C2 C3 1.3900 .
C2 C7 1.3900 .
C3 C4 1.3900 .
C3 H3 0.9500 .
C4 C5 1.3900 .
C4 C8 1.553(14) 2_765
C5 C6 1.3900 .
C5 H5 0.9500 .
C6 C7 1.3900 .
C6 C9 1.519(10) .
C7 H7 0.9500 .
C8 O4 1.271(19) .
C8 O3 1.424(16) .
C8 C4 1.55(3) 3_675
C9 C10 1.3900 .
C9 C14 1.3900 .
C10 C11 1.3900 .
C10 O10 1.495(12) .
C11 C12 1.3900 .
C11 H11 0.9500 .
C12 C13 1.3900 .
C12 C27 1.582(10) 4
C13 C14 1.3900 .
C13 O9 1.440(11) .
C14 H14 0.9500 .
O9 C15 1.510(14) .
C15 C16 1.472(16) .
C15 H15A 0.9900 .
C15 H15B 0.9900 .
C16 C17 1.553(16) .
C16 C18 1.564(16) .
C16 H16 1.0000 .
C17 C19 1.657(17) .
C18 C28 2.00(8) 5_655
O10 C20 1.470(15) .
C20 C21 1.510(16) .
C20 H20A 0.9900 .
C20 H20B 0.9900 .
C21 C22 1.512(17) .
C21 C23 1.531(16) .
C21 H21 1.0000 .
C23 C24 1.733(17) .
O5 C25 1.314(14) .
O6 C25 1.135(14) .
C25 C31 1.46(3) 3_665
O7 C26 1.239(14) .
O8 C26 1.307(15) .
C26 C29 1.450(15) .
C27 C28 1.3900 .
C27 C32 1.3900 .
C27 C12 1.58(5) 7_444
C28 C29 1.3900 .
C28 C18 2.000(17) 9_664
C28 H28 0.9500 .
C29 C30 1.3900 .
C30 C31 1.3900 .
C30 H30 0.9500 .
C31 C32 1.3900 .
C31 C25 1.461(15) 2_655
C32 H32 0.9500 .

loop_
_platon_squeeze_void_nr
_platon_squeeze_void_average_x
_platon_squeeze_void_average_y
_platon_squeeze_void_average_z
_platon_squeeze_void_volume
_platon_squeeze_void_count_electrons
_platon_squeeze_void_content
1 -0.040 -0.022 -0.003 6271 557 ' '
